data_1510558
loop_
_publ_author_name
'Engelmann, U.'
'Mueller, B.G.'

_publ_section_title
;
 Tetrafluoroaurate(III) der Lanthaniden M2F(AuF4)5 (M=Tb,Dy, Ho,Er)
;
_journal_name_full 'Zeitschrift fuer Anorganische und Allgemeine Chemie'
_journal_page_first 43
_journal_page_last 52
_journal_paper_doi 10.1002/zaac.19926180109
_journal_volume 618
_journal_year 1992
_chemical_formula_sum 'Au5 F21 Ho2'
_chemical_name_systematic 'Ho2 F (Au F4)5'
_space_group_IT_number 2
_symmetry_space_group_name_Hall '-P 1'
_symmetry_space_group_name_H-M 'P -1'
_cell_angle_alpha 88.912
_cell_angle_beta 89.101
_cell_angle_gamma 88.873
_cell_formula_units_Z 2
_cell_length_a 11.8906
_cell_length_b 7.9546
_cell_length_c 8.9681
_cell_volume 847.831
_citation_journal_id_ASTM ZAACAB
_cod_data_source_file gold_660.cif
_cod_data_source_block Au5F21Ho2
_cod_original_cell_volume 847.8309
_cod_database_code 1510558

loop_
_symmetry_equiv_pos_as_xyz
x,y,z
-x,-y,-z

loop_
_atom_site_label
_atom_site_type_symbol
_atom_site_fract_x
_atom_site_fract_y
_atom_site_fract_z
_atom_site_occupancy
_atom_site_U_iso_or_equiv
Ho1 Ho+3 0.4968 0.6735 0.3149 1 0.0
Au3 Au+3 0.0948 0.8352 0.7753 1 0.0
F9 F-1 0.5 0.5 0.5 1 0.0
F2 F-1 0.1299 0.8607 0.2605 1 0.0
F1 F-1 0.6755 0.6822 0.4064 1 0.0
F14 F-1 0.6552 0.1695 0.0815 1 0.0
F13 F-1 0.5978 0.6994 0.0857 1 0.0
F22 F-1 0.864 0.7992 0.7301 1 0.0
F6 F-1 0 0.5 0 1 0.0
F11 F-1 0.3591 0.8428 0.2272 1 0.0
Ho2 Ho+3 0.0005 0.668 0.1841 1 0.0
Au2 Au+3 0.7918 0.5594 0.5108 1 0.0
F4 F-1 0.8347 0.1472 0.4154 1 0.0
F19 F-1 0.8146 0.4144 0.8795 1 0.0
F12 F-1 0.4572 0.8257 0.5149 1 0.0
F7 F-1 0.4184 0.5327 0.1246 1 0.0
F5 F-1 0.8187 0.6634 0.0988 1 0.0
F3 F-1 0.8955 0.7047 0.4054 1 0.0
F16 F-1 0.3071 0.5942 0.3928 1 0.0
Au1 Au+3 0.5962 0.1731 0.2757 1 0.0
F20 F-1 0.9037 0.9237 0.1985 1 0.0
F8 F-1 0.5725 0.9428 0.2754 1 0.0
Au4 Au+3 0.2953 0.4405 0.014 1 0.0
F21 F-1 0.9092 0.4041 0.2565 1 0.0
F18 F-1 0.9673 0.1825 0.0223 1 0.0
Au5 Au+3 0.2463 0.0223 0.2502 1 0.0
F10 F-1 0.3604 0.187 0.2423 1 0.0
F17 F-1 0.9089 0.4492 0.6158 1 0.0
F15 F-1 0.3813 0.5832 0.7404 1 0.0
